data_4037896
loop_
_publ_author_name
'Kumar, Anil'
'Prabhu, Kandikere Ramaiah'

_publ_section_title
;
 Rhodium(III)-Catalyzed C-H Activation: A Cascade Approach for the
 Regioselective Synthesis of Fused Heterocyclic Lactone Scaffolds.
;
_journal_name_full 'The Journal of organic chemistry'
_journal_paper_doi 10.1021/acs.joc.9b03266
_journal_year 2020
_chemical_formula_moiety 'C14 H12 O4'
_chemical_formula_sum 'C14 H12 O4'
_chemical_formula_weight 244.24
_space_group_crystal_system triclinic
_space_group_IT_number 2
_space_group_name_Hall '-P 1'
_space_group_name_H-M_alt 'P -1'
_atom_sites_solution_hydrogens geom
_atom_sites_solution_primary dual
_audit_creation_date 2019-06-26
_audit_creation_method
;
Olex2 1.2-ac3
(compiled 2017.02.24 svn.r3390 for Rigaku Oxford Diffraction, GUI svn.r5318)
;
_cell_angle_alpha 112.818(5)
_cell_angle_beta 94.908(4)
_cell_angle_gamma 92.972(4)
_cell_formula_units_Z 2
_cell_length_a 5.3666(2)
_cell_length_b 9.7979(5)
_cell_length_c 12.3394(6)
_cell_measurement_reflns_used 4969
_cell_measurement_temperature 293(2)
_cell_measurement_theta_max 29.9150
_cell_measurement_theta_min 3.8120
_cell_volume 593.29(5)
_computing_cell_refinement 'CrysAlisPro 1.171.39.46b (Rigaku OD, 2018)'
_computing_data_collection 'CrysAlisPro 1.171.39.46b (Rigaku OD, 2018)'
_computing_data_reduction 'CrysAlisPro 1.171.39.46b (Rigaku OD, 2018)'
_computing_molecular_graphics 'Olex2 (Dolomanov et al., 2009)'
_computing_publication_material 'Olex2 (Dolomanov et al., 2009)'
_computing_structure_refinement 'ShelXL (Sheldrick, 2015)'
_computing_structure_solution 'ShelXT (Sheldrick, 2015)'
_diffrn_ambient_temperature 293(2)
_diffrn_detector 'CCD plate'
_diffrn_detector_type 'Pilatus 200K'
_diffrn_measured_fraction_theta_full 0.998
_diffrn_measured_fraction_theta_max 0.997
_diffrn_measurement_details
;
List of Runs (angles in degrees, time in seconds):

  # Type    Start    End  Width  t~exp~   \w     \q     \k     \f   Frames
--------------------------------------------------------------------------
  1  \w     12.00  65.00   0.50   25.00    --    3.67-142.00-155.00  106
  2  \w      5.00  57.00   0.50   25.00    --    3.67-128.00  16.00  104
  3  \w    -20.00  40.00   0.50   25.00    --    3.67 -99.00-180.00  120
  4  \w    -66.00   9.00   0.50   25.00    --    3.67 -19.00 -90.00  150
  5  \w    -20.00  40.00   0.50   25.00    --    3.67 -99.00   0.00  120
  6  \w    -62.00   7.00   0.50   25.00    --    3.67 -38.00  30.00  138
  7  \w    -20.00  32.00   0.50   25.00    --   -3.98 -99.00-180.00  104
  8  \w    -14.00  32.00   0.50   25.00    --   -3.98 -99.00-120.00   92
  9  \w    -19.00  27.00   0.50   25.00    --   -3.98 -99.00  90.00   92
 10  \w     -8.00  51.00   0.50   25.00    --   -3.98  57.00-150.00  118
;
_diffrn_measurement_device 'four-circle diffractometer'
_diffrn_measurement_device_type 'SuperNova, Dual, Cu at home/near, Pilatus 200K'
_diffrn_measurement_method '\w scans'
_diffrn_orient_matrix_type 'CrysAlisPro convention (1999,Acta A55,543-557)'
_diffrn_orient_matrix_UB_11 0.0168081000
_diffrn_orient_matrix_UB_12 0.0412171000
_diffrn_orient_matrix_UB_13 -0.0354869000
_diffrn_orient_matrix_UB_21 -0.0385225000
_diffrn_orient_matrix_UB_22 -0.0649180000
_diffrn_orient_matrix_UB_23 -0.0516716000
_diffrn_orient_matrix_UB_31 -0.1264242000
_diffrn_orient_matrix_UB_32 0.0175647000
_diffrn_orient_matrix_UB_33 0.0034332000
_diffrn_radiation_monochromator mirror
_diffrn_radiation_probe x-ray
_diffrn_radiation_type MoK\a
_diffrn_radiation_wavelength 0.71073
_diffrn_reflns_av_R_equivalents 0.0336
_diffrn_reflns_av_unetI/netI 0.0269
_diffrn_reflns_Laue_measured_fraction_full 0.998
_diffrn_reflns_Laue_measured_fraction_max 0.997
_diffrn_reflns_limit_h_max 6
_diffrn_reflns_limit_h_min -6
_diffrn_reflns_limit_k_max 12
_diffrn_reflns_limit_k_min -11
_diffrn_reflns_limit_l_max 15
_diffrn_reflns_limit_l_min -15
_diffrn_reflns_number 10224
_diffrn_reflns_point_group_measured_fraction_full 0.998
_diffrn_reflns_point_group_measured_fraction_max 0.997
_diffrn_reflns_theta_full 25.242
_diffrn_reflns_theta_max 26.357
_diffrn_reflns_theta_min 3.407
_diffrn_source 'micro-focus sealed X-ray tube'
_diffrn_source_type 'SuperNova (Mo) X-ray Source'
_exptl_absorpt_coefficient_mu 0.101
_exptl_absorpt_correction_T_max 1.00000
_exptl_absorpt_correction_T_min 0.67443
_exptl_absorpt_correction_type multi-scan
_exptl_absorpt_process_details
;
CrysAlisPro 1.171.39.46b (Rigaku Oxford Diffraction, 2018)
Empirical absorption correction using spherical harmonics,
 implemented in SCALE3 ABSPACK scaling algorithm.
;
_exptl_crystal_colour 'metallic light white'
_exptl_crystal_colour_lustre metallic
_exptl_crystal_colour_modifier light
_exptl_crystal_colour_primary white
_exptl_crystal_density_diffrn 1.367
_exptl_crystal_description needle
_exptl_crystal_F_000 256
_exptl_crystal_size_max 0.002
_exptl_crystal_size_mid 0.001
_exptl_crystal_size_min 0.001
_refine_diff_density_max 0.208
_refine_diff_density_min -0.172
_refine_diff_density_rms 0.039
_refine_ls_extinction_method none
_refine_ls_goodness_of_fit_ref 1.095
_refine_ls_hydrogen_treatment constr
_refine_ls_matrix_type full
_refine_ls_number_parameters 166
_refine_ls_number_reflns 2421
_refine_ls_number_restraints 0
_refine_ls_restrained_S_all 1.095
_refine_ls_R_factor_all 0.0530
_refine_ls_R_factor_gt 0.0412
_refine_ls_shift/su_max 0.000
_refine_ls_shift/su_mean 0.000
_refine_ls_structure_factor_coef Fsqd
_refine_ls_weighting_details 'w=1/[\s^2^(Fo^2^)+(0.0600P)^2^+0.0760P] where P=(Fo^2^+2Fc^2^)/3'
_refine_ls_weighting_scheme calc
_refine_ls_wR_factor_gt 0.1131
_refine_ls_wR_factor_ref 0.1210
_reflns_Friedel_coverage 0.000
_reflns_number_gt 1871
_reflns_number_total 2421
_reflns_threshold_expression 'I > 2\s(I)'
_cod_data_source_file jo9b03266_si_002.cif
_cod_data_source_block pcr_ak_3_382
_cod_database_code 4037896
_shelx_shelxl_version_number 2016/4
_chemical_oxdiff_formula 'C14 H12 O4'
_shelx_space_group_comment
;
The symmetry employed for this shelxl refinement is uniquely defined
by the following loop, which should always be used as a source of
symmetry information in preference to the above space-group names.
They are only intended as comments.
;
_diffrn_oxdiff_ac3_digest_frames
;
015bd6f35c3acf9ee5c56a7f99b6ed42fc00025b94e
;
_reflns_odcompleteness_completeness 99.63
_reflns_odcompleteness_iscentric 1
_reflns_odcompleteness_theta 26.32
_olex2_refinement_description
;
1. Fixed Uiso
 At 1.2 times of:
  All C(H) groups
 At 1.5 times of:
  All C(H,H,H) groups
2.a Aromatic/amide H refined with riding coordinates:
 C00B(H00B), C00C(H00C), C00F(H00F)
2.b Idealised Me refined as rotating group:
 C00G(H00A,H00D,H00E), C00H(H00G,H00H,H00I), C00I(H00J,H00K,H00L)
;
_olex2_submission_special_instructions 'No special instructions were received'
_oxdiff_exptl_absorpt_empirical_details
;
Empirical correction (ABSPACK) includes:
- Absorption correction using spherical harmonics
- Frame scaling
;
_oxdiff_exptl_absorpt_empirical_full_max 2.286
_oxdiff_exptl_absorpt_empirical_full_min 0.626

loop_
_space_group_symop_operation_xyz
'x, y, z'
'-x, -y, -z'

loop_
_atom_site_label
_atom_site_type_symbol
_atom_site_fract_x
_atom_site_fract_y
_atom_site_fract_z
_atom_site_U_iso_or_equiv
_atom_site_adp_type
_atom_site_occupancy
_atom_site_site_symmetry_order
_atom_site_calc_flag
_atom_site_refinement_flags_posn
O001 O 0.18823(17) 0.48812(11) 0.15402(8) 0.0425(3) Uani 1 1 d .
O002 O 0.65622(18) 0.23793(11) 0.13970(9) 0.0442(3) Uani 1 1 d .
O003 O 0.90634(19) 0.34284(13) 0.31082(9) 0.0542(3) Uani 1 1 d .
O004 O -0.0284(2) 0.68214(14) 0.22451(10) 0.0653(4) Uani 1 1 d .
C005 C 0.3827(2) 0.41480(16) 0.17251(12) 0.0363(3) Uani 1 1 d .
C006 C 0.5410(2) 0.45792(15) 0.27076(12) 0.0358(3) Uani 1 1 d .
C007 C 0.5124(2) 0.59143(16) 0.37157(12) 0.0365(3) Uani 1 1 d .
C008 C 0.3095(3) 0.67015(16) 0.35794(12) 0.0381(3) Uani 1 1 d .
C009 C 0.7234(3) 0.34738(16) 0.24961(12) 0.0401(3) Uani 1 1 d .
C00A C 0.4420(3) 0.27367(17) 0.07760(12) 0.0425(4) Uani 1 1 d .
C00B C 0.6659(3) 0.64505(18) 0.47899(12) 0.0449(4) Uani 1 1 d .
H00B H 0.803025 0.595279 0.489256 0.054 Uiso 1 1 calc R
C00C C 0.6134(3) 0.77215(19) 0.56988(13) 0.0504(4) Uani 1 1 d .
H00C H 0.717655 0.807204 0.641085 0.060 Uiso 1 1 calc R
C00D C 0.1430(3) 0.62093(17) 0.24609(13) 0.0423(4) Uani 1 1 d .
C00E C 0.4099(3) 0.84992(18) 0.55889(13) 0.0491(4) Uani 1 1 d .
C00F C 0.2600(3) 0.79797(17) 0.45166(13) 0.0464(4) Uani 1 1 d .
H00F H 0.124227 0.849026 0.441942 0.056 Uiso 1 1 calc R
C00G C 0.5327(3) 0.2975(2) -0.02712(13) 0.0579(5) Uani 1 1 d .
H00A H 0.670015 0.373954 0.000086 0.087 Uiso 1 1 calc GR
H00D H 0.397954 0.327102 -0.067072 0.087 Uiso 1 1 calc GR
H00E H 0.587772 0.206688 -0.080780 0.087 Uiso 1 1 calc GR
C00H C 0.2331(3) 0.15010(19) 0.04343(18) 0.0634(5) Uani 1 1 d .
H00G H 0.289574 0.058713 -0.008635 0.095 Uiso 1 1 calc GR
H00H H 0.090279 0.173813 0.003925 0.095 Uiso 1 1 calc GR
H00I H 0.186758 0.139252 0.113309 0.095 Uiso 1 1 calc GR
C00I C 0.3520(4) 0.9849(2) 0.66186(16) 0.0706(6) Uani 1 1 d .
H00J H 0.248388 0.954536 0.709690 0.106 Uiso 1 1 calc GR
H00K H 0.264840 1.049345 0.632884 0.106 Uiso 1 1 calc GR
H00L H 0.505818 1.037041 0.708643 0.106 Uiso 1 1 calc GR

loop_
_atom_site_aniso_label
_atom_site_aniso_U_11
_atom_site_aniso_U_22
_atom_site_aniso_U_33
_atom_site_aniso_U_23
_atom_site_aniso_U_13
_atom_site_aniso_U_12
O001 0.0394(5) 0.0435(6) 0.0385(5) 0.0099(4) -0.0020(4) 0.0115(4)
O002 0.0401(5) 0.0411(6) 0.0452(6) 0.0096(5) 0.0031(4) 0.0122(4)
O003 0.0436(6) 0.0648(8) 0.0530(7) 0.0221(6) -0.0030(5) 0.0173(5)
O004 0.0633(7) 0.0662(8) 0.0577(7) 0.0141(6) -0.0046(6) 0.0335(6)
C005 0.0318(7) 0.0363(7) 0.0383(7) 0.0119(6) 0.0033(5) 0.0057(5)
C006 0.0337(7) 0.0365(7) 0.0363(7) 0.0133(6) 0.0033(5) 0.0042(5)
C007 0.0367(7) 0.0366(7) 0.0356(7) 0.0136(6) 0.0050(5) 0.0020(5)
C008 0.0402(7) 0.0359(8) 0.0376(7) 0.0135(6) 0.0053(6) 0.0040(6)
C009 0.0367(7) 0.0406(8) 0.0420(8) 0.0150(6) 0.0045(6) 0.0056(6)
C00A 0.0350(7) 0.0413(8) 0.0416(8) 0.0064(6) 0.0000(6) 0.0081(6)
C00B 0.0429(8) 0.0497(9) 0.0380(8) 0.0136(7) 0.0009(6) 0.0041(6)
C00C 0.0565(9) 0.0521(10) 0.0352(8) 0.0116(7) -0.0014(6) -0.0030(7)
C00D 0.0414(8) 0.0408(8) 0.0416(8) 0.0122(6) 0.0044(6) 0.0112(6)
C00E 0.0637(10) 0.0389(8) 0.0393(8) 0.0086(6) 0.0117(7) 0.0012(7)
C00F 0.0534(9) 0.0383(8) 0.0463(8) 0.0139(7) 0.0106(7) 0.0098(6)
C00G 0.0599(10) 0.0681(12) 0.0390(8) 0.0122(8) 0.0065(7) 0.0176(8)
C00H 0.0466(9) 0.0425(9) 0.0778(12) -0.0002(8) 0.0016(8) 0.0021(7)
C00I 0.1021(15) 0.0477(11) 0.0490(10) 0.0031(8) 0.0167(9) 0.0100(10)

loop_
_atom_type_symbol
_atom_type_description
_atom_type_scat_dispersion_real
_atom_type_scat_dispersion_imag
_atom_type_scat_source
C C 0.0033 0.0016 'International Tables Vol C Tables 4.2.6.8 and 6.1.1.4'
H H 0.0000 0.0000 'International Tables Vol C Tables 4.2.6.8 and 6.1.1.4'
O O 0.0106 0.0060 'International Tables Vol C Tables 4.2.6.8 and 6.1.1.4'

loop_
_geom_angle_atom_site_label_1
_geom_angle_atom_site_label_2
_geom_angle_atom_site_label_3
_geom_angle
C005 O001 C00D 118.44(10)
C009 O002 C00A 111.44(10)
O001 C005 C00A 120.98(11)
C006 C005 O001 125.68(12)
C006 C005 C00A 113.32(12)
C005 C006 C007 120.96(12)
C005 C006 C009 106.60(12)
C007 C006 C009 132.44(12)
C008 C007 C006 115.65(12)
C00B C007 C006 125.40(13)
C00B C007 C008 118.94(13)
C007 C008 C00D 121.64(12)
C00F C008 C007 120.19(13)
C00F C008 C00D 118.17(13)
O002 C009 C006 108.22(11)
O003 C009 O002 121.17(13)
O003 C009 C006 130.61(14)
O002 C00A C005 100.21(10)
O002 C00A C00G 107.57(11)
O002 C00A C00H 109.01(13)
C005 C00A C00G 112.68(14)
C005 C00A C00H 112.74(12)
C00H C00A C00G 113.58(14)
C007 C00B H00B 120.2
C00C C00B C007 119.62(14)
C00C C00B H00B 120.2
C00B C00C H00C 118.9
C00B C00C C00E 122.26(14)
C00E C00C H00C 118.9
O001 C00D C008 117.58(12)
O004 C00D O001 115.67(13)
O004 C00D C008 126.75(13)
C00C C00E C00I 120.78(15)
C00F C00E C00C 118.07(14)
C00F C00E C00I 121.13(16)
C008 C00F H00F 119.6
C00E C00F C008 120.89(15)
C00E C00F H00F 119.6
C00A C00G H00A 109.5
C00A C00G H00D 109.5
C00A C00G H00E 109.5
H00A C00G H00D 109.5
H00A C00G H00E 109.5
H00D C00G H00E 109.5
C00A C00H H00G 109.5
C00A C00H H00H 109.5
C00A C00H H00I 109.5
H00G C00H H00H 109.5
H00G C00H H00I 109.5
H00H C00H H00I 109.5
C00E C00I H00J 109.5
C00E C00I H00K 109.5
C00E C00I H00L 109.5
H00J C00I H00K 109.5
H00J C00I H00L 109.5
H00K C00I H00L 109.5

loop_
_geom_bond_atom_site_label_1
_geom_bond_atom_site_label_2
_geom_bond_distance
O001 C005 1.3495(16)
O001 C00D 1.4058(16)
O002 C009 1.3667(17)
O002 C00A 1.4597(17)
O003 C009 1.2000(17)
O004 C00D 1.1898(18)
C005 C006 1.3264(19)
C005 C00A 1.4961(19)
C006 C007 1.4400(18)
C006 C009 1.4607(19)
C007 C008 1.402(2)
C007 C00B 1.3927(19)
C008 C00D 1.471(2)
C008 C00F 1.393(2)
C00A C00G 1.514(2)
C00A C00H 1.511(2)
C00B H00B 0.9300
C00B C00C 1.377(2)
C00C H00C 0.9300
C00C C00E 1.390(2)
C00E C00F 1.382(2)
C00E C00I 1.506(2)
C00F H00F 0.9300
C00G H00A 0.9600
C00G H00D 0.9600
C00G H00E 0.9600
C00H H00G 0.9600
C00H H00H 0.9600
C00H H00I 0.9600
C00I H00J 0.9600
C00I H00K 0.9600
C00I H00L 0.9600
